data_7124900
loop_
_publ_author_name
'Chen, Gen-Qiang'
'Fang, Wei'
'Wei, Yin'
'Tang, Xiang-Ying'
'Shi, Min'

_publ_section_title
;
 Gold(i)-catalyzed dehydrogenative cycloisomerization of 1,5-enynes.
;
_journal_issue 71
_journal_name_full 'Chemical communications (Cambridge, England)'
_journal_page_first 10799
_journal_page_last 10802
_journal_paper_doi 10.1039/c6cc05423d
_journal_volume 52
_journal_year 2016
_chemical_formula_sum 'C14 H12'
_chemical_formula_weight 180.24
_space_group_IT_number 14
_space_group_name_Hall '-P 2ybc'
_space_group_name_H-M_alt 'P 1 21/c 1'
_symmetry_cell_setting monoclinic
_symmetry_space_group_name_H-M 'P 1 21/c 1'
_atom_sites_solution_hydrogens geom
_atom_sites_solution_primary direct
_atom_sites_solution_secondary difmap
_audit_creation_method SHELXL-97
_audit_update_record
;
2012-03-28 deposited with the CCDC.
2016-08-09 downloaded from the CCDC.
;
_cell_angle_alpha 90.00
_cell_angle_beta 97.925(11)
_cell_angle_gamma 90.00
_cell_formula_units_Z 8
_cell_length_a 18.222(9)
_cell_length_b 5.648(3)
_cell_length_c 20.014(9)
_cell_measurement_reflns_used 858
_cell_measurement_temperature 293(2)
_cell_measurement_theta_max 44.360
_cell_measurement_theta_min 4.407
_cell_volume 2040.1(17)
_computing_cell_refinement 'Bruker SMART'
_computing_data_collection 'Bruker SMART'
_computing_data_reduction 'Bruker SHELXTL'
_computing_molecular_graphics 'Bruker SHELXTL'
_computing_publication_material 'Bruker SHELXTL'
_computing_structure_refinement 'SHELXL-97 (Sheldrick, 1997)'
_computing_structure_solution 'SHELXS-97 (Sheldrick, 1990)'
_diffrn_ambient_temperature 293(2)
_diffrn_measured_fraction_theta_full 0.998
_diffrn_measured_fraction_theta_max 0.998
_diffrn_measurement_device_type 'CCD area detector'
_diffrn_measurement_method 'phi and omega scans'
_diffrn_radiation_monochromator graphite
_diffrn_radiation_source 'fine-focus sealed tube'
_diffrn_radiation_type MoK\a
_diffrn_radiation_wavelength 0.71073
_diffrn_reflns_av_R_equivalents 0.0973
_diffrn_reflns_av_sigmaI/netI 0.1039
_diffrn_reflns_limit_h_max 18
_diffrn_reflns_limit_h_min -22
_diffrn_reflns_limit_k_max 6
_diffrn_reflns_limit_k_min -6
_diffrn_reflns_limit_l_max 24
_diffrn_reflns_limit_l_min -16
_diffrn_reflns_number 10710
_diffrn_reflns_theta_full 25.50
_diffrn_reflns_theta_max 25.50
_diffrn_reflns_theta_min 1.13
_exptl_absorpt_coefficient_mu 0.066
_exptl_absorpt_correction_T_max 1.0000
_exptl_absorpt_correction_T_min 0.0453
_exptl_absorpt_correction_type empirical
_exptl_absorpt_process_details sadabs
_exptl_crystal_colour colorless
_exptl_crystal_density_diffrn 1.174
_exptl_crystal_density_method 'not measured'
_exptl_crystal_description prismatic
_exptl_crystal_F_000 768
_exptl_crystal_size_max 0.231
_exptl_crystal_size_mid 0.203
_exptl_crystal_size_min 0.157
_refine_diff_density_max 0.385
_refine_diff_density_min -0.213
_refine_diff_density_rms 0.077
_refine_ls_extinction_expression Fc^*^=kFc[1+0.001xFc^2^\l^3^/sin(2\q)]^-1/4^
_refine_ls_extinction_method SHELXL
_refine_ls_goodness_of_fit_ref 1.036
_refine_ls_hydrogen_treatment constr
_refine_ls_matrix_type full
_refine_ls_number_parameters 254
_refine_ls_number_reflns 3787
_refine_ls_number_restraints 0
_refine_ls_restrained_S_all 1.036
_refine_ls_R_factor_all 0.1948
_refine_ls_R_factor_gt 0.1149
_refine_ls_shift/su_max 0.003
_refine_ls_shift/su_mean 0.000
_refine_ls_structure_factor_coef Fsqd
_refine_ls_weighting_details 'calc w=1/[\s^2^(Fo^2^)+(0.1388P)^2^+0.9994P] where P=(Fo^2^+2Fc^2^)/3'
_refine_ls_weighting_scheme calc
_refine_ls_wR_factor_gt 0.2699
_refine_ls_wR_factor_ref 0.3205
_reflns_number_gt 1866
_reflns_number_total 3787
_reflns_threshold_expression >2sigma(I)
_cod_data_source_file c6cc05423d2.cif
_cod_data_source_block cd212120
_cod_depositor_comments
;
The following automatic conversions were performed:

data item '_symmetry_cell_setting' value 'Monoclinic' was changed to
'monoclinic' in accordance with the
/home/saulius/struct/COD-crude-data/automatic-downloads/DataCite-retrospective/RSC/depositions/lib/dictionaries/cif_core.dic
dictionary named 'cif_core.dic' version 2.4.2 last updated on
2011-04-26.

Automatic conversion script
Id: cif_fix_values 6909 2019-04-08 15:41:33Z antanas 
;
_cod_original_sg_symbol_H-M P2(1)/c
_cod_database_code 7124900

loop_
_symmetry_equiv_pos_as_xyz
'x, y, z'
'-x, y+1/2, -z+1/2'
'-x, -y, -z'
'x, -y-1/2, z-1/2'

loop_
_atom_site_label
_atom_site_type_symbol
_atom_site_fract_x
_atom_site_fract_y
_atom_site_fract_z
_atom_site_U_iso_or_equiv
_atom_site_adp_type
_atom_site_occupancy
_atom_site_symmetry_multiplicity
_atom_site_calc_flag
_atom_site_refinement_flags
C1 C 0.4033(2) 0.3285(8) 0.3832(2) 0.0491(11) Uani 1 1 d .
C2 C 0.4601(3) 0.1255(8) 0.3971(2) 0.0552(13) Uani 1 1 d .
H2A H 0.4413 -0.0129 0.4179 0.066 Uiso 1 1 calc R
H2B H 0.5077 0.1744 0.4208 0.066 Uiso 1 1 calc R
C3 C 0.4579(3) 0.1050(9) 0.3185(2) 0.0667(15) Uani 1 1 d .
H3A H 0.5044 0.1437 0.3026 0.080 Uiso 1 1 calc R
H3B H 0.4378 -0.0433 0.2996 0.080 Uiso 1 1 calc R
C4 C 0.4016(3) 0.3106(8) 0.3134(2) 0.0514(12) Uani 1 1 d .
C5 C 0.3565(3) 0.4493(10) 0.2683(2) 0.0631(14) Uani 1 1 d .
H5 H 0.3544 0.4327 0.2218 0.076 Uiso 1 1 calc R
C6 C 0.3137(3) 0.6180(9) 0.2976(3) 0.0645(14) Uani 1 1 d .
H6 H 0.2830 0.7190 0.2697 0.077 Uiso 1 1 calc R
C7 C 0.3161(3) 0.6380(8) 0.3669(2) 0.0544(13) Uani 1 1 d .
H7 H 0.2866 0.7526 0.3835 0.065 Uiso 1 1 calc R
C8 C 0.3610(2) 0.4930(7) 0.4141(2) 0.0456(11) Uani 1 1 d .
C9 C 0.3621(2) 0.5142(7) 0.4889(2) 0.0450(11) Uani 1 1 d .
C10 C 0.3220(3) 0.6888(9) 0.5179(2) 0.0602(14) Uani 1 1 d .
H10 H 0.2943 0.7977 0.4901 0.072 Uiso 1 1 calc R
C11 C 0.3225(3) 0.7028(10) 0.5866(2) 0.0654(15) Uani 1 1 d .
H11 H 0.2951 0.8209 0.6042 0.078 Uiso 1 1 calc R
C12 C 0.3627(3) 0.5456(9) 0.6301(2) 0.0621(14) Uani 1 1 d .
H12 H 0.3620 0.5538 0.6764 0.075 Uiso 1 1 calc R
C13 C 0.4042(4) 0.3744(10) 0.6021(3) 0.0784(18) Uani 1 1 d .
H13 H 0.4329 0.2688 0.6303 0.094 Uiso 1 1 calc R
C14 C 0.4034(3) 0.3594(9) 0.5334(2) 0.0673(16) Uani 1 1 d .
H14 H 0.4313 0.2421 0.5161 0.081 Uiso 1 1 calc R
C15 C 0.0953(2) 0.8378(8) 0.4077(2) 0.0449(11) Uani 1 1 d .
C16 C 0.0382(3) 0.6365(8) 0.4081(2) 0.0555(13) Uani 1 1 d .
H16A H -0.0090 0.6862 0.4208 0.067 Uiso 1 1 calc R
H16B H 0.0570 0.4968 0.4329 0.067 Uiso 1 1 calc R
C17 C 0.0393(3) 0.6201(9) 0.3291(2) 0.0648(15) Uani 1 1 d .
H17A H 0.0589 0.4725 0.3142 0.078 Uiso 1 1 calc R
H17B H -0.0073 0.6612 0.3020 0.078 Uiso 1 1 calc R
C18 C 0.0961(2) 0.8244(8) 0.3388(2) 0.0470(11) Uani 1 1 d .
C19 C 0.1392(3) 0.9692(9) 0.3043(2) 0.0577(13) Uani 1 1 d .
H19 H 0.1392 0.9582 0.2579 0.069 Uiso 1 1 calc R
C20 C 0.1830(3) 1.1336(9) 0.3443(2) 0.0597(13) Uani 1 1 d .
H20 H 0.2136 1.2343 0.3239 0.072 Uiso 1 1 calc R
C21 C 0.1823(3) 1.1515(8) 0.4137(2) 0.0545(13) Uani 1 1 d .
H21 H 0.2121 1.2650 0.4377 0.065 Uiso 1 1 calc R
C22 C 0.1377(2) 1.0029(7) 0.4495(2) 0.0471(11) Uani 1 1 d .
C23 C 0.1383(2) 1.0187(7) 0.5238(2) 0.0436(11) Uani 1 1 d .
C24 C 0.1784(3) 1.1928(9) 0.5637(2) 0.0603(13) Uani 1 1 d .
H24 H 0.2050 1.3047 0.5428 0.072 Uiso 1 1 calc R
C25 C 0.1798(3) 1.2032(10) 0.6325(3) 0.0673(15) Uani 1 1 d .
H25 H 0.2071 1.3207 0.6571 0.081 Uiso 1 1 calc R
C26 C 0.1407(3) 1.0404(10) 0.6654(3) 0.0684(15) Uani 1 1 d .
H26 H 0.1419 1.0466 0.7120 0.082 Uiso 1 1 calc R
C27 C 0.0997(4) 0.8675(10) 0.6275(3) 0.0787(18) Uani 1 1 d .
H27 H 0.0727 0.7572 0.6486 0.094 Uiso 1 1 calc R
C28 C 0.0993(3) 0.8603(9) 0.5584(2) 0.0679(16) Uani 1 1 d .
H28 H 0.0715 0.7434 0.5339 0.081 Uiso 1 1 calc R

loop_
_atom_site_aniso_label
_atom_site_aniso_U_11
_atom_site_aniso_U_22
_atom_site_aniso_U_33
_atom_site_aniso_U_23
_atom_site_aniso_U_13
_atom_site_aniso_U_12
C1 0.046(3) 0.041(3) 0.060(3) -0.002(2) 0.004(2) -0.001(2)
C2 0.051(3) 0.042(3) 0.072(3) -0.008(2) 0.004(2) 0.004(2)
C3 0.066(4) 0.064(4) 0.072(3) -0.016(3) 0.015(3) 0.008(3)
C4 0.048(3) 0.051(3) 0.056(3) -0.005(2) 0.008(2) -0.003(2)
C5 0.065(3) 0.075(4) 0.048(3) 0.007(3) 0.002(2) -0.005(3)
C6 0.078(4) 0.050(3) 0.065(3) 0.006(2) 0.009(3) 0.007(3)
C7 0.059(3) 0.047(3) 0.058(3) 0.009(2) 0.008(2) 0.007(2)
C8 0.047(3) 0.038(3) 0.051(3) 0.002(2) 0.007(2) -0.006(2)
C9 0.041(3) 0.040(3) 0.054(3) 0.002(2) 0.004(2) -0.006(2)
C10 0.066(3) 0.049(3) 0.062(3) -0.010(2) -0.005(2) 0.016(3)
C11 0.072(4) 0.064(3) 0.060(3) -0.018(3) 0.006(3) 0.016(3)
C12 0.069(4) 0.065(3) 0.052(3) 0.000(3) 0.008(2) -0.004(3)
C13 0.116(5) 0.062(4) 0.058(3) 0.010(3) 0.013(3) 0.030(3)
C14 0.100(4) 0.052(3) 0.052(3) 0.005(2) 0.017(3) 0.034(3)
C15 0.042(3) 0.037(3) 0.056(3) -0.003(2) 0.0082(19) 0.007(2)
C16 0.053(3) 0.042(3) 0.071(3) -0.004(2) 0.008(2) -0.007(2)
C17 0.060(3) 0.062(3) 0.068(3) -0.014(3) -0.004(2) -0.006(3)
C18 0.049(3) 0.043(3) 0.048(3) 0.000(2) 0.003(2) 0.007(2)
C19 0.056(3) 0.067(3) 0.048(3) 0.007(2) 0.003(2) 0.013(3)
C20 0.066(4) 0.049(3) 0.064(3) 0.014(2) 0.010(3) -0.005(3)
C21 0.052(3) 0.045(3) 0.066(3) 0.006(2) 0.003(2) -0.009(2)
C22 0.049(3) 0.036(3) 0.055(3) 0.001(2) 0.001(2) 0.006(2)
C23 0.044(3) 0.036(2) 0.050(3) 0.0018(19) 0.0038(19) 0.004(2)
C24 0.062(3) 0.051(3) 0.069(3) -0.014(2) 0.013(2) -0.009(3)
C25 0.070(4) 0.064(4) 0.067(3) -0.023(3) 0.009(3) -0.011(3)
C26 0.079(4) 0.071(4) 0.054(3) -0.005(3) 0.006(3) 0.007(3)
C27 0.115(5) 0.065(4) 0.055(3) 0.000(3) 0.008(3) -0.021(3)
C28 0.098(4) 0.053(3) 0.050(3) 0.001(2) 0.001(3) -0.021(3)

loop_
_atom_type_symbol
_atom_type_description
_atom_type_scat_dispersion_real
_atom_type_scat_dispersion_imag
_atom_type_scat_source
C C 0.0033 0.0016 'International Tables Vol C Tables 4.2.6.8 and 6.1.1.4'
H H 0.0000 0.0000 'International Tables Vol C Tables 4.2.6.8 and 6.1.1.4'

loop_
_geom_angle_atom_site_label_1
_geom_angle_atom_site_label_2
_geom_angle_atom_site_label_3
_geom_angle
C4 C1 C8 123.4(4)
C4 C1 C2 92.7(4)
C8 C1 C2 143.9(4)
C1 C2 C3 87.2(3)
C1 C2 H2A 114.1
C3 C2 H2A 114.1
C1 C2 H2B 114.1
C3 C2 H2B 114.1
H2A C2 H2B 111.3
C4 C3 C2 86.3(3)
C4 C3 H3A 114.3
C2 C3 H3A 114.3
C4 C3 H3B 114.3
C2 C3 H3B 114.3
H3A C3 H3B 111.4
C5 C4 C1 122.9(4)
C5 C4 C3 143.4(4)
C1 C4 C3 93.7(4)
C4 C5 C6 115.2(4)
C4 C5 H5 122.4
C6 C5 H5 122.4
C7 C6 C5 121.9(5)
C7 C6 H6 119.0
C5 C6 H6 119.0
C6 C7 C8 123.6(5)
C6 C7 H7 118.2
C8 C7 H7 118.2
C1 C8 C7 112.9(4)
C1 C8 C9 124.1(4)
C7 C8 C9 123.0(4)
C14 C9 C10 116.3(4)
C14 C9 C8 121.4(4)
C10 C9 C8 122.3(4)
C11 C10 C9 121.5(4)
C11 C10 H10 119.2
C9 C10 H10 119.2
C12 C11 C10 121.5(5)
C12 C11 H11 119.3
C10 C11 H11 119.3
C11 C12 C13 117.7(5)
C11 C12 H12 121.2
C13 C12 H12 121.2
C14 C13 C12 120.8(5)
C14 C13 H13 119.6
C12 C13 H13 119.6
C13 C14 C9 122.1(5)
C13 C14 H14 118.9
C9 C14 H14 118.9
C18 C15 C22 123.1(4)
C18 C15 C16 93.7(4)
C22 C15 C16 143.1(4)
C15 C16 C17 86.4(3)
C15 C16 H16A 114.3
C17 C16 H16A 114.3
C15 C16 H16B 114.3
C17 C16 H16B 114.3
H16A C16 H16B 111.4
C18 C17 C16 86.0(3)
C18 C17 H17A 114.3
C16 C17 H17A 114.3
C18 C17 H17B 114.3
C16 C17 H17B 114.3
H17A C17 H17B 111.5
C19 C18 C15 123.4(4)
C19 C18 C17 142.7(4)
C15 C18 C17 93.9(4)
C18 C19 C20 115.1(4)
C18 C19 H19 122.4
C20 C19 H19 122.4
C21 C20 C19 122.3(5)
C21 C20 H20 118.9
C19 C20 H20 118.9
C20 C21 C22 122.8(4)
C20 C21 H21 118.6
C22 C21 H21 118.6
C15 C22 C21 113.2(4)
C15 C22 C23 124.0(4)
C21 C22 C23 122.7(4)
C28 C23 C24 115.5(4)
C28 C23 C22 121.8(4)
C24 C23 C22 122.7(4)
C25 C24 C23 122.3(5)
C25 C24 H24 118.9
C23 C24 H24 118.9
C24 C25 C26 120.6(5)
C24 C25 H25 119.7
C26 C25 H25 119.7
C25 C26 C27 118.8(5)
C25 C26 H26 120.6
C27 C26 H26 120.6
C28 C27 C26 119.6(5)
C28 C27 H27 120.2
C26 C27 H27 120.2
C27 C28 C23 123.3(5)
C27 C28 H28 118.4
C23 C28 H28 118.4

loop_
_geom_bond_atom_site_label_1
_geom_bond_atom_site_label_2
_geom_bond_distance
C1 C4 1.398(6)
C1 C8 1.404(6)
C1 C2 1.544(6)
C2 C3 1.571(6)
C2 H2A 0.9700
C2 H2B 0.9700
C3 C4 1.544(7)
C3 H3A 0.9700
C3 H3B 0.9700
C4 C5 1.378(6)
C5 C6 1.410(7)
C5 H5 0.9300
C6 C7 1.387(6)
C6 H6 0.9300
C7 C8 1.421(6)
C7 H7 0.9300
C8 C9 1.498(6)
C9 C14 1.392(6)
C9 C10 1.401(6)
C10 C11 1.376(6)
C10 H10 0.9300
C11 C12 1.380(7)
C11 H11 0.9300
C12 C13 1.393(7)
C12 H12 0.9300
C13 C14 1.376(6)
C13 H13 0.9300
C14 H14 0.9300
C15 C18 1.383(5)
C15 C22 1.410(6)
C15 C16 1.542(6)
C16 C17 1.588(6)
C16 H16A 0.9700
C16 H16B 0.9700
C17 C18 1.545(6)
C17 H17A 0.9700
C17 H17B 0.9700
C18 C19 1.383(6)
C19 C20 1.402(7)
C19 H19 0.9300
C20 C21 1.394(6)
C20 H20 0.9300
C21 C22 1.428(6)
C21 H21 0.9300
C22 C23 1.488(6)
C23 C28 1.385(6)
C23 C24 1.406(6)
C24 C25 1.375(6)
C24 H24 0.9300
C25 C26 1.383(7)
C25 H25 0.9300
C26 C27 1.389(7)
C26 H26 0.9300
C27 C28 1.384(6)
C27 H27 0.9300
C28 H28 0.9300

loop_
_geom_torsion_atom_site_label_1
_geom_torsion_atom_site_label_2
_geom_torsion_atom_site_label_3
_geom_torsion_atom_site_label_4
_geom_torsion
C4 C1 C2 C3 -0.2(4)
C8 C1 C2 C3 179.6(7)
C1 C2 C3 C4 0.1(3)
C8 C1 C4 C5 -1.8(7)
C2 C1 C4 C5 178.0(5)
C8 C1 C4 C3 -179.6(4)
C2 C1 C4 C3 0.2(4)
C2 C3 C4 C5 -177.2(7)
C2 C3 C4 C1 -0.2(4)
C1 C4 C5 C6 2.2(7)
C3 C4 C5 C6 178.6(6)
C4 C5 C6 C7 -1.3(7)
C5 C6 C7 C8 0.0(8)
C4 C1 C8 C7 0.3(6)
C2 C1 C8 C7 -179.4(6)
C4 C1 C8 C9 179.9(4)
C2 C1 C8 C9 0.3(9)
C6 C7 C8 C1 0.5(7)
C6 C7 C8 C9 -179.1(4)
C1 C8 C9 C14 -3.6(7)
C7 C8 C9 C14 176.0(5)
C1 C8 C9 C10 176.7(4)
C7 C8 C9 C10 -3.7(7)
C14 C9 C10 C11 -1.1(7)
C8 C9 C10 C11 178.7(4)
C9 C10 C11 C12 0.0(8)
C10 C11 C12 C13 1.4(8)
C11 C12 C13 C14 -1.7(9)
C12 C13 C14 C9 0.7(9)
C10 C9 C14 C13 0.7(8)
C8 C9 C14 C13 -179.0(5)
C18 C15 C16 C17 0.2(4)
C22 C15 C16 C17 178.8(6)
C15 C16 C17 C18 -0.2(3)
C22 C15 C18 C19 0.9(7)
C16 C15 C18 C19 179.8(4)
C22 C15 C18 C17 -179.2(4)
C16 C15 C18 C17 -0.2(4)
C16 C17 C18 C19 -179.9(6)
C16 C17 C18 C15 0.2(4)
C15 C18 C19 C20 0.0(7)
C17 C18 C19 C20 -179.8(6)
C18 C19 C20 C21 -0.8(7)
C19 C20 C21 C22 0.7(7)
C18 C15 C22 C21 -1.0(6)
C16 C15 C22 C21 -179.2(6)
C18 C15 C22 C23 -179.3(4)
C16 C15 C22 C23 2.4(9)
C20 C21 C22 C15 0.2(6)
C20 C21 C22 C23 178.6(4)
C15 C22 C23 C28 3.6(7)
C21 C22 C23 C28 -174.6(5)
C15 C22 C23 C24 -176.9(4)
C21 C22 C23 C24 4.9(7)
C28 C23 C24 C25 0.8(7)
C22 C23 C24 C25 -178.7(4)
C23 C24 C25 C26 -0.2(8)
C24 C25 C26 C27 -0.5(8)
C25 C26 C27 C28 0.6(9)
C26 C27 C28 C23 0.0(9)
C24 C23 C28 C27 -0.7(8)
C22 C23 C28 C27 178.8(5)
